data_4033778
loop_
_publ_author_name
'Govdi, Anastasia I.'
'Danilkina, Natalia A.'
'Ponomarev, Alexander V.'
'Balova, Irina A.'

_publ_section_title
;
 1-Iodobuta-1,3-diynes in Copper-Catalyzed Azide-Alkyne Cycloaddition: A
 One-Step Route to 4-Ethynyl-5-iodo-1,2,3-triazoles.
;
_journal_issue 4
_journal_name_full 'The Journal of organic chemistry'
_journal_page_first 1925
_journal_page_last 1940
_journal_paper_doi 10.1021/acs.joc.8b02916
_journal_volume 84
_journal_year 2019
_chemical_absolute_configuration unk
_chemical_formula_moiety 'C25 H18 F3 N3 O'
_chemical_formula_sum 'C25 H18 F3 N3 O'
_chemical_formula_weight 433.42
_space_group_crystal_system orthorhombic
_space_group_IT_number 33
_space_group_name_Hall 'P 2c -2n'
_space_group_name_H-M_alt 'P n a 21'
_atom_sites_solution_hydrogens geom
_atom_sites_solution_primary dual
_audit_creation_date 2018-09-27
_audit_creation_method
;
Olex2 1.2
(compiled 2018.05.29 svn.r3508 for OlexSys, GUI svn.r5506)
;
_cell_angle_alpha 90
_cell_angle_beta 90
_cell_angle_gamma 90
_cell_formula_units_Z 4
_cell_length_a 7.6472(2)
_cell_length_b 13.1667(4)
_cell_length_c 20.5771(7)
_cell_measurement_reflns_used 5558
_cell_measurement_temperature 100(2)
_cell_measurement_theta_max 71.5140
_cell_measurement_theta_min 3.9220
_cell_volume 2071.88(11)
_computing_cell_refinement 'CrysAlisPro 1.171.39.35a (Rigaku OD, 2017)'
_computing_data_collection 'CrysAlisPro 1.171.39.35a (Rigaku OD, 2017)'
_computing_data_reduction 'CrysAlisPro 1.171.39.35a (Rigaku OD, 2017)'
_computing_molecular_graphics 'Olex2 (Dolomanov et al., 2009)'
_computing_publication_material 'Olex2 (Dolomanov et al., 2009)'
_computing_structure_refinement 'ShelXL (Sheldrick, 2015)'
_computing_structure_solution 'ShelXT (Sheldrick, 2015)'
_diffrn_ambient_environment N~2~
_diffrn_ambient_temperature 100(2)
_diffrn_detector 'CCD plate'
_diffrn_detector_type HyPix3000
_diffrn_measured_fraction_theta_full 1.000
_diffrn_measured_fraction_theta_max 1.000
_diffrn_measurement_details
;
List of Runs (angles in degrees, time in seconds):

  # Type    Start    End  Width  t~exp~   \w     \q     \k     \f   Frames
--------------------------------------------------------------------------
  1  \w    -73.00 -36.00   0.50    0.33    --  -41.35 112.00 -26.00   74
  2  \w    -84.00 -35.00   0.50    0.33    --  -41.35 -30.00  89.00   98
  3  \w    -29.00  -3.00   0.50    0.33    --  -41.35  30.00-109.00   52
  4  \w    -10.00  16.00   0.50    0.33    --  -41.35  97.00  75.00   52
  5  \w     66.00  91.00   0.50    0.33    --   41.35  30.00-109.00   50
  6  \w     -7.00  36.00   0.50    0.33    --   41.35-112.00-118.00   86
  7  \w     34.00  59.00   0.50    0.33    --   41.35  30.00-109.00   50
  8  \w     26.00  61.00   0.50    0.33    --   41.35 -97.00 -32.00   70
  9  \w     46.00  73.00   0.50    1.32    --  101.00 -97.00 -32.00   54
 10  \w     84.00 157.00   0.50    1.32    --  101.00  97.00  75.00  146
 11  \w     40.00  99.00   0.50    1.32    --  101.00 -30.00  89.00  118
 12  \w     36.00  74.00   0.50    1.32    --  101.00-112.00-118.00   76
 13  \w    101.00 126.00   0.50    1.32    --  101.00  30.00-109.00   50
 14  \w    -12.00  13.00   0.50    0.33    --   41.35 -30.00  89.00   50
 15  \w     30.00  59.00   0.50    0.33    --   41.35 -54.00   0.00   58
 16  \w     40.00 104.00   0.50    0.33    --   41.35  43.00  60.00  128
 17  \w     -5.00  49.00   0.50    0.33    --   41.35 -43.00 -90.00  108
 18  \w    -12.00  13.00   0.50    0.33    --   41.35 -54.00   0.00   50
 19  \w     36.00 100.00   0.50    1.32    --  101.00 -87.00-180.00  128
 20  \w     35.00  95.00   0.50    1.32    --  101.00-111.00   0.00  120
 21  \w     87.00 124.00   0.50    1.32    --  101.00-133.00 -30.00   74
 22  \w     40.00  84.00   0.50    1.32    --  101.00-133.00 -30.00   88
 23  \w    115.00 140.00   0.50    1.32    --  101.00  33.00-150.00   50
 24  \w     94.00 149.00   0.50    1.32    --  101.00  25.00 150.00  110
 25  \w     54.00  86.00   0.50    1.32    --  101.00 -33.00 -30.00   64
 26  \w     10.00  37.00   0.50    0.33    --   41.35 -89.00  30.00   54
 27  \w     73.00 100.00   0.50    0.33    --   41.35  54.00 -30.00   54
 28  \w     43.00  71.00   0.50    1.32    --  101.00-111.00 -30.00   56
 29  \w     81.00 108.00   0.50    1.32    --  101.00 111.00 150.00   54
 30  \w    125.00 150.00   0.50    1.32    --  101.00 178.00 -30.00   50
 31  \w     83.00 109.00   0.50    1.32    --  101.00 111.00 120.00   52
 32  \w    116.00 157.00   0.50    1.32    --  101.00 111.00 120.00   82
 33  \w     73.00 102.00   0.50    1.32    --  101.00-111.00 -30.00   58
 34  \w     43.00  99.00   0.50    1.32    --  101.00 178.00 -30.00  112
 35  \w     34.00 115.00   0.50    1.32    --  101.00 -17.00 -30.00  162
 36  \w     75.00 119.00   0.50    1.32    --  101.00 -59.00 -60.00   88
 37  \w     42.00  94.00   0.50    1.32    --  101.00-111.00 150.00  104
;
_diffrn_measurement_device 'four-circle diffractometer'
_diffrn_measurement_device_type 'SuperNova, Single source at offset/far, HyPix3000'
_diffrn_measurement_method '\w scans'
_diffrn_orient_matrix_type 'CrysAlisPro convention (1999,Acta A55,543-557)'
_diffrn_orient_matrix_UB_11 -0.1767404000
_diffrn_orient_matrix_UB_12 0.0447508000
_diffrn_orient_matrix_UB_13 -0.0219632000
_diffrn_orient_matrix_UB_21 -0.0696875000
_diffrn_orient_matrix_UB_22 -0.0088094000
_diffrn_orient_matrix_UB_23 0.0699615000
_diffrn_orient_matrix_UB_31 0.0677315000
_diffrn_orient_matrix_UB_32 0.1076878000
_diffrn_orient_matrix_UB_33 0.0148373000
_diffrn_radiation_monochromator mirror
_diffrn_radiation_probe x-ray
_diffrn_radiation_type CuK\a
_diffrn_radiation_wavelength 1.54184
_diffrn_reflns_av_R_equivalents 0.0510
_diffrn_reflns_av_unetI/netI 0.0564
_diffrn_reflns_Laue_measured_fraction_full 1.000
_diffrn_reflns_Laue_measured_fraction_max 1.000
_diffrn_reflns_limit_h_max 9
_diffrn_reflns_limit_h_min -9
_diffrn_reflns_limit_k_max 16
_diffrn_reflns_limit_k_min -10
_diffrn_reflns_limit_l_max 24
_diffrn_reflns_limit_l_min -25
_diffrn_reflns_number 10895
_diffrn_reflns_point_group_measured_fraction_full 0.952
_diffrn_reflns_point_group_measured_fraction_max 0.949
_diffrn_reflns_theta_full 67.684
_diffrn_reflns_theta_max 69.949
_diffrn_reflns_theta_min 3.986
_diffrn_source 'micro-focus sealed X-ray tube'
_diffrn_source_type 'SuperNova (Cu) X-ray Source'
_exptl_absorpt_coefficient_mu 0.884
_exptl_absorpt_correction_T_max 1.00000
_exptl_absorpt_correction_T_min 0.32228
_exptl_absorpt_correction_type multi-scan
_exptl_absorpt_process_details
;
CrysAlisPro 1.171.39.35a (Rigaku Oxford Diffraction, 2017)
Empirical absorption correction using spherical harmonics,
 implemented in SCALE3 ABSPACK scaling algorithm.
;
_exptl_crystal_colour 'clear colourless'
_exptl_crystal_colour_lustre clear
_exptl_crystal_colour_primary colourless
_exptl_crystal_density_diffrn 1.389
_exptl_crystal_description prism
_exptl_crystal_F_000 896
_exptl_crystal_size_max 0.1
_exptl_crystal_size_mid 0.1
_exptl_crystal_size_min 0.1
_refine_diff_density_max 0.169
_refine_diff_density_min -0.192
_refine_diff_density_rms 0.042
_refine_ls_abs_structure_details
;
 Flack x determined using 1517 quotients [(I+)-(I-)]/[(I+)+(I-)]
 (Parsons, Flack and Wagner, Acta Cryst. B69 (2013) 249-259).
;
_refine_ls_abs_structure_Flack -0.20(11)
_refine_ls_extinction_method none
_refine_ls_goodness_of_fit_ref 1.053
_refine_ls_hydrogen_treatment constr
_refine_ls_matrix_type full
_refine_ls_number_parameters 290
_refine_ls_number_reflns 3727
_refine_ls_number_restraints 1
_refine_ls_restrained_S_all 1.053
_refine_ls_R_factor_all 0.0451
_refine_ls_R_factor_gt 0.0396
_refine_ls_shift/su_max 0.000
_refine_ls_shift/su_mean 0.000
_refine_ls_structure_factor_coef Fsqd
_refine_ls_weighting_details 'w=1/[\s^2^(Fo^2^)+(0.0605P)^2^+0.1687P] where P=(Fo^2^+2Fc^2^)/3'
_refine_ls_weighting_scheme calc
_refine_ls_wR_factor_gt 0.1014
_refine_ls_wR_factor_ref 0.1042
_reflns_Friedel_coverage 0.842
_reflns_Friedel_fraction_full 0.902
_reflns_Friedel_fraction_max 0.894
_reflns_number_gt 3536
_reflns_number_total 3727
_reflns_threshold_expression 'I > 2\s(I)'
_cod_data_source_file jo8b02916_si_004.cif
_cod_data_source_block 5699-9975_gai-856
_cod_database_code 4033778
_shelx_shelxl_version_number 2014/7
_chemical_oxdiff_formula 'C25 H18 F3 N3 O'
_shelx_space_group_comment
;
The symmetry employed for this shelxl refinement is uniquely defined
by the following loop, which should always be used as a source of
symmetry information in preference to the above space-group names.
They are only intended as comments.
;
_shelx_estimated_absorpt_t_max 0.917
_shelx_estimated_absorpt_t_min 0.917
_reflns_odcompleteness_completeness 100.00
_reflns_odcompleteness_iscentric 1
_reflns_odcompleteness_theta 70.93
_olex2_refinement_description
;
1. Fixed Uiso
 At 1.2 times of:
  All C(H) groups, All C(H,H) groups
 At 1.5 times of:
  All C(H,H,H) groups
2.a Secondary CH2 refined with riding coordinates:
 C26(H26A,H26B)
2.b Aromatic/amide H refined with riding coordinates:
 C24(H24), C17(H17), C18(H18), C25(H25), C14(H14), C15(H15), C28(H28), C9(H9),
 C32(H32), C29(H29), C30(H30), C10(H10), C31(H31)
2.c Idealised Me refined as rotating group:
 C13(H13A,H13B,H13C)
;
_olex2_submission_special_instructions 'No special instructions were received'
_oxdiff_exptl_absorpt_empirical_details
;
Empirical correction (ABSPACK) includes:
- Absorption correction using spherical harmonics
- Frame scaling
;
_oxdiff_exptl_absorpt_empirical_full_max 2.545
_oxdiff_exptl_absorpt_empirical_full_min 0.481

loop_
_space_group_symop_operation_xyz
'x, y, z'
'-x, -y, z+1/2'
'x+1/2, -y+1/2, z'
'-x+1/2, y+1/2, z+1/2'

loop_
_atom_site_label
_atom_site_type_symbol
_atom_site_fract_x
_atom_site_fract_y
_atom_site_fract_z
_atom_site_U_iso_or_equiv
_atom_site_adp_type
_atom_site_occupancy
_atom_site_site_symmetry_order
_atom_site_calc_flag
_atom_site_refinement_flags_posn
F22 F 0.3725(3) 1.01852(15) 0.69305(10) 0.0458(5) Uani 1 1 d .
F21 F 0.3786(4) 0.86292(15) 0.72127(10) 0.0512(6) Uani 1 1 d .
O12 O 0.2158(3) 0.21601(16) 0.61130(11) 0.0296(5) Uani 1 1 d .
N2 N 0.5917(3) 0.80559(19) 0.31161(12) 0.0272(5) Uani 1 1 d .
F23 F 0.1484(3) 0.9248(3) 0.67763(12) 0.0703(8) Uani 1 1 d .
N1 N 0.5665(3) 0.86308(17) 0.36524(12) 0.0225(5) Uani 1 1 d .
N3 N 0.5623(3) 0.71066(18) 0.32768(12) 0.0268(5) Uani 1 1 d .
C7 C 0.4393(4) 0.5435(2) 0.45908(15) 0.0259(6) Uani 1 1 d .
C24 C 0.3365(4) 0.9580(2) 0.55629(14) 0.0234(5) Uani 1 1 d .
H24 H 0.2709 1.0183 0.5634 0.028 Uiso 1 1 calc R
C16 C 0.4821(3) 0.8416(2) 0.48307(14) 0.0212(5) Uani 1 1 d .
C4 C 0.5205(4) 0.7069(2) 0.39241(14) 0.0232(6) Uani 1 1 d .
C11 C 0.2686(4) 0.2994(2) 0.57740(14) 0.0248(6) Uani 1 1 d .
C5 C 0.5222(3) 0.8054(2) 0.41732(13) 0.0219(6) Uani 1 1 d .
C26 C 0.5906(3) 0.9732(2) 0.36029(14) 0.0231(6) Uani 1 1 d .
H26A H 0.6849 0.9874 0.3286 0.028 Uiso 1 1 calc R
H26B H 0.6286 0.9997 0.4030 0.028 Uiso 1 1 calc R
C17 C 0.5357(4) 0.7835(2) 0.53641(14) 0.0238(6) Uani 1 1 d .
H17 H 0.6060 0.7249 0.5297 0.029 Uiso 1 1 calc R
C8 C 0.3856(4) 0.4606(2) 0.49922(15) 0.0244(6) Uani 1 1 d .
C19 C 0.3866(3) 0.8973(2) 0.60850(15) 0.0240(6) Uani 1 1 d .
C6 C 0.4780(4) 0.6161(2) 0.42602(14) 0.0243(6) Uani 1 1 d .
C18 C 0.4873(4) 0.8107(2) 0.59905(15) 0.0251(6) Uani 1 1 d .
H18 H 0.5226 0.7705 0.6351 0.030 Uiso 1 1 calc R
C25 C 0.3834(3) 0.9294(2) 0.49380(14) 0.0223(5) Uani 1 1 d .
H25 H 0.3481 0.9699 0.4579 0.027 Uiso 1 1 calc R
C14 C 0.2578(4) 0.3990(2) 0.60003(15) 0.0288(6) Uani 1 1 d .
H14 H 0.2108 0.4129 0.6418 0.035 Uiso 1 1 calc R
C15 C 0.3165(4) 0.4778(2) 0.56084(16) 0.0279(6) Uani 1 1 d .
H15 H 0.3093 0.5456 0.5765 0.034 Uiso 1 1 calc R
C27 C 0.4271(3) 1.0289(2) 0.33944(15) 0.0225(5) Uani 1 1 d .
C20 C 0.3239(4) 0.9255(2) 0.67489(15) 0.0301(6) Uani 1 1 d .
C28 C 0.4020(4) 1.1289(2) 0.35950(15) 0.0258(6) Uani 1 1 d .
H28 H 0.4836 1.1597 0.3882 0.031 Uiso 1 1 calc R
C9 C 0.3976(4) 0.3595(2) 0.47729(16) 0.0290(6) Uani 1 1 d .
H9 H 0.4461 0.3455 0.4357 0.035 Uiso 1 1 calc R
C32 C 0.3031(4) 0.9840(2) 0.29923(16) 0.0283(6) Uani 1 1 d .
H32 H 0.3179 0.9156 0.2856 0.034 Uiso 1 1 calc R
C29 C 0.2584(4) 1.1840(2) 0.33780(17) 0.0311(6) Uani 1 1 d .
H29 H 0.2439 1.2527 0.3509 0.037 Uiso 1 1 calc R
C30 C 0.1358(4) 1.1390(2) 0.29705(17) 0.0315(6) Uani 1 1 d .
H30 H 0.0381 1.1767 0.2818 0.038 Uiso 1 1 calc R
C10 C 0.3392(4) 0.2806(2) 0.51594(16) 0.0302(6) Uani 1 1 d .
H10 H 0.3473 0.2128 0.5005 0.036 Uiso 1 1 calc R
C13 C 0.1377(4) 0.2332(3) 0.67409(15) 0.0305(6) Uani 1 1 d .
H13A H 0.0385 0.2798 0.6695 0.046 Uiso 1 1 calc GR
H13B H 0.2247 0.2630 0.7034 0.046 Uiso 1 1 calc GR
H13C H 0.0968 0.1685 0.6920 0.046 Uiso 1 1 calc GR
C31 C 0.1582(4) 1.0386(2) 0.27905(17) 0.0336(7) Uani 1 1 d .
H31 H 0.0729 1.0066 0.2524 0.040 Uiso 1 1 calc R

loop_
_atom_site_aniso_label
_atom_site_aniso_U_11
_atom_site_aniso_U_22
_atom_site_aniso_U_33
_atom_site_aniso_U_23
_atom_site_aniso_U_13
_atom_site_aniso_U_12
F22 0.0816(15) 0.0302(10) 0.0257(11) -0.0068(8) 0.0044(10) -0.0010(9)
F21 0.0978(18) 0.0372(10) 0.0184(10) 0.0023(9) 0.0076(10) 0.0059(11)
O12 0.0376(11) 0.0291(10) 0.0221(11) 0.0021(9) 0.0024(9) -0.0018(9)
N2 0.0352(12) 0.0286(12) 0.0177(13) -0.0005(10) 0.0027(10) 0.0054(9)
F23 0.0400(11) 0.134(3) 0.0367(13) -0.0248(15) 0.0150(10) -0.0070(13)
N1 0.0272(11) 0.0261(11) 0.0142(10) -0.0002(9) 0.0002(9) 0.0015(9)
N3 0.0333(11) 0.0264(11) 0.0207(13) -0.0023(10) -0.0013(10) 0.0060(9)
C7 0.0272(13) 0.0262(13) 0.0242(15) -0.0022(12) -0.0043(10) 0.0023(11)
C24 0.0285(12) 0.0240(13) 0.0177(14) -0.0002(11) 0.0000(10) -0.0013(10)
C16 0.0208(11) 0.0248(12) 0.0178(13) 0.0007(11) 0.0008(10) -0.0032(9)
C4 0.0255(13) 0.0242(13) 0.0199(14) -0.0012(11) -0.0027(10) 0.0015(10)
C11 0.0279(13) 0.0280(14) 0.0185(14) 0.0036(12) -0.0028(10) 0.0001(10)
C5 0.0227(12) 0.0263(13) 0.0168(14) 0.0023(11) -0.0030(10) 0.0027(10)
C26 0.0257(13) 0.0241(13) 0.0194(13) 0.0020(11) 0.0000(11) -0.0025(10)
C17 0.0236(13) 0.0253(12) 0.0224(14) 0.0014(12) -0.0028(10) 0.0020(10)
C8 0.0264(12) 0.0260(13) 0.0207(15) -0.0012(11) -0.0060(10) 0.0017(10)
C19 0.0262(12) 0.0273(13) 0.0185(14) -0.0004(11) -0.0017(10) -0.0046(10)
C6 0.0263(13) 0.0249(13) 0.0216(13) -0.0020(12) -0.0026(10) 0.0012(11)
C18 0.0304(13) 0.0267(13) 0.0184(13) 0.0041(11) -0.0025(11) 0.0000(11)
C25 0.0246(12) 0.0234(13) 0.0189(14) 0.0037(11) -0.0001(10) -0.0007(10)
C14 0.0336(14) 0.0326(15) 0.0204(14) -0.0020(12) 0.0006(12) 0.0063(12)
C15 0.0333(14) 0.0230(13) 0.0275(16) -0.0024(12) -0.0022(12) 0.0033(11)
C27 0.0256(12) 0.0251(13) 0.0169(12) 0.0041(11) -0.0001(10) -0.0007(10)
C20 0.0371(15) 0.0335(15) 0.0197(15) -0.0021(13) 0.0014(12) -0.0036(12)
C28 0.0301(13) 0.0259(13) 0.0213(14) -0.0023(12) 0.0004(11) -0.0026(10)
C9 0.0381(14) 0.0283(14) 0.0205(14) -0.0023(12) 0.0022(12) -0.0008(11)
C32 0.0338(14) 0.0216(13) 0.0297(16) 0.0001(12) -0.0070(12) -0.0017(11)
C29 0.0349(15) 0.0237(13) 0.0346(17) 0.0006(13) 0.0052(13) 0.0028(11)
C30 0.0340(14) 0.0304(15) 0.0301(16) 0.0055(13) -0.0023(12) 0.0041(11)
C10 0.0408(17) 0.0257(14) 0.0242(16) -0.0006(12) 0.0003(13) -0.0014(12)
C13 0.0327(14) 0.0375(16) 0.0213(16) 0.0019(13) 0.0015(11) 0.0011(12)
C31 0.0358(15) 0.0318(15) 0.0333(19) -0.0013(14) -0.0130(13) 0.0010(12)

loop_
_atom_type_symbol
_atom_type_description
_atom_type_scat_dispersion_real
_atom_type_scat_dispersion_imag
_atom_type_scat_source
C C 0.0181 0.0091 'International Tables Vol C Tables 4.2.6.8 and 6.1.1.4'
H H 0.0000 0.0000 'International Tables Vol C Tables 4.2.6.8 and 6.1.1.4'
F F 0.0727 0.0534 'International Tables Vol C Tables 4.2.6.8 and 6.1.1.4'
N N 0.0311 0.0180 'International Tables Vol C Tables 4.2.6.8 and 6.1.1.4'
O O 0.0492 0.0322 'International Tables Vol C Tables 4.2.6.8 and 6.1.1.4'

loop_
_geom_angle_atom_site_label_1
_geom_angle_atom_site_label_2
_geom_angle_atom_site_label_3
_geom_angle
C11 O12 C13 117.1(2)
N3 N2 N1 107.6(2)
N2 N1 C5 111.5(2)
N2 N1 C26 118.7(2)
C5 N1 C26 129.8(2)
N2 N3 C4 108.6(2)
C6 C7 C8 177.0(3)
C19 C24 H24 120.4
C25 C24 H24 120.4
C25 C24 C19 119.2(3)
C17 C16 C5 119.0(2)
C25 C16 C5 121.8(3)
C25 C16 C17 119.1(3)
N3 C4 C5 108.8(2)
N3 C4 C6 123.9(2)
C5 C4 C6 127.4(3)
O12 C11 C14 124.7(3)
O12 C11 C10 115.8(3)
C14 C11 C10 119.4(3)
N1 C5 C16 126.8(2)
N1 C5 C4 103.4(2)
C4 C5 C16 129.7(2)
N1 C26 H26A 108.9
N1 C26 H26B 108.9
N1 C26 C27 113.3(2)
H26A C26 H26B 107.7
C27 C26 H26A 108.9
C27 C26 H26B 108.9
C16 C17 H17 119.7
C18 C17 C16 120.6(3)
C18 C17 H17 119.7
C15 C8 C7 120.7(3)
C15 C8 C9 118.1(3)
C9 C8 C7 121.2(3)
C24 C19 C20 118.3(3)
C18 C19 C24 121.0(3)
C18 C19 C20 120.6(3)
C7 C6 C4 174.6(3)
C17 C18 C19 119.3(3)
C17 C18 H18 120.3
C19 C18 H18 120.3
C24 C25 C16 120.7(3)
C24 C25 H25 119.7
C16 C25 H25 119.7
C11 C14 H14 120.3
C15 C14 C11 119.3(3)
C15 C14 H14 120.3
C8 C15 H15 119.0
C14 C15 C8 122.0(3)
C14 C15 H15 119.0
C28 C27 C26 119.2(2)
C32 C27 C26 121.8(2)
C32 C27 C28 119.0(3)
F22 C20 F23 105.9(3)
F22 C20 C19 113.2(3)
F21 C20 F22 106.3(3)
F21 C20 F23 106.3(3)
F21 C20 C19 113.7(3)
F23 C20 C19 110.9(3)
C27 C28 H28 119.8
C29 C28 C27 120.5(3)
C29 C28 H28 119.8
C8 C9 H9 119.8
C10 C9 C8 120.3(3)
C10 C9 H9 119.8
C27 C32 H32 119.9
C31 C32 C27 120.2(3)
C31 C32 H32 119.9
C28 C29 H29 119.8
C28 C29 C30 120.3(3)
C30 C29 H29 119.8
C29 C30 H30 120.5
C31 C30 C29 119.0(3)
C31 C30 H30 120.5
C11 C10 H10 119.6
C9 C10 C11 120.9(3)
C9 C10 H10 119.6
O12 C13 H13A 109.5
O12 C13 H13B 109.5
O12 C13 H13C 109.5
H13A C13 H13B 109.5
H13A C13 H13C 109.5
H13B C13 H13C 109.5
C32 C31 H31 119.5
C30 C31 C32 121.0(3)
C30 C31 H31 119.5

loop_
_geom_bond_atom_site_label_1
_geom_bond_atom_site_label_2
_geom_bond_distance
F22 C20 1.333(4)
F21 C20 1.328(4)
O12 C11 1.362(4)
O12 C13 1.441(4)
N2 N1 1.352(3)
N2 N3 1.312(4)
F23 C20 1.343(4)
N1 C5 1.357(4)
N1 C26 1.465(3)
N3 C4 1.371(4)
C7 C8 1.429(4)
C7 C6 1.209(4)
C24 H24 0.9500
C24 C19 1.393(4)
C24 C25 1.387(4)
C16 C5 1.466(4)
C16 C17 1.399(4)
C16 C25 1.399(4)
C4 C5 1.395(4)
C4 C6 1.419(4)
C11 C14 1.395(4)
C11 C10 1.397(4)
C26 H26A 0.9900
C26 H26B 0.9900
C26 C27 1.511(4)
C17 H17 0.9500
C17 C18 1.388(4)
C8 C15 1.392(4)
C8 C9 1.408(4)
C19 C18 1.389(4)
C19 C20 1.495(4)
C18 H18 0.9500
C25 H25 0.9500
C14 H14 0.9500
C14 C15 1.389(5)
C15 H15 0.9500
C27 C28 1.394(4)
C27 C32 1.390(4)
C28 H28 0.9500
C28 C29 1.389(4)
C9 H9 0.9500
C9 C10 1.382(4)
C32 H32 0.9500
C32 C31 1.385(4)
C29 H29 0.9500
C29 C30 1.390(5)
C30 H30 0.9500
C30 C31 1.384(5)
C10 H10 0.9500
C13 H13A 0.9800
C13 H13B 0.9800
C13 H13C 0.9800
C31 H31 0.9500
